data_7004420
loop_
_publ_author_name
'Tyan, Marina R.'
'Bokach, Nadezhda A.'
'Wang, Meng-Jiy'
'Haukka, Matti'
'Kuznetsov, Maxim L.'
'Kukushkin, Vadim Yu.'

_publ_section_title
;
 Facile cyanamide--ammonia coupling mediated by cis- and trans-[PtIIL2]
 centers and giving metal-bound guanidines
;
_journal_issue 38
_journal_name_full 'Dalton Transactions'
_journal_page_first 5178
_journal_page_last 5188
_journal_paper_doi 10.1039/b806862c
_journal_year 2008
_chemical_formula_moiety 'C6 H22 N6 Pt, 2(C6 H2 N3 O7)'
_chemical_formula_sum 'C18 H26 N12 O14 Pt'
_chemical_formula_weight 829.60
_chemical_name_systematic
;
?
;
_space_group_IT_number 60
_symmetry_cell_setting orthorhombic
_symmetry_space_group_name_Hall '-P 2n 2ab'
_symmetry_space_group_name_H-M 'P b c n'
_atom_sites_solution_hydrogens geom
_atom_sites_solution_primary direct
_atom_sites_solution_secondary difmap
_audit_creation_method SHELXL-97
_cell_angle_alpha 90.00
_cell_angle_beta 90.00
_cell_angle_gamma 90.00
_cell_formula_units_Z 8
_cell_length_a 15.4875(2)
_cell_length_b 13.1388(2)
_cell_length_c 27.7590(5)
_cell_measurement_reflns_used 7025
_cell_measurement_temperature 120(2)
_cell_measurement_theta_max 27.48
_cell_measurement_theta_min 2.91
_cell_volume 5648.60(15)
_computing_cell_refinement 'Denzo/Scalepack (Otwinowski & Minor, 1997)'
_computing_data_collection 'Collect (Nonius BV, 1997-2000)'
_computing_data_reduction 'Denzo/Scalepack (Otwinowski & Minor, 1997)'
_computing_molecular_graphics 'Diamond v.3.1d (Crystal Impact GbR, 2006)'
_computing_publication_material 'SHELXL-97 (Sheldrick, 1997)'
_computing_structure_refinement 'SHELXL-97 (Sheldrick, 1997)'
_computing_structure_solution 'SIR2004 (Burla et al., 2005)'
_diffrn_ambient_temperature 120(2)
_diffrn_detector_area_resol_mean 9
_diffrn_measured_fraction_theta_full 0.987
_diffrn_measured_fraction_theta_max 0.987
_diffrn_measurement_device '95mm CCD camera on \k-goniostat'
_diffrn_measurement_device_type 'Nonius KappaCCD'
_diffrn_measurement_method '\f scans and \w scans with \k offset'
_diffrn_radiation_monochromator 'horizontally mounted graphite crystal'
_diffrn_radiation_source 'fine-focus sealed tube'
_diffrn_radiation_type MoK\a
_diffrn_radiation_wavelength 0.71073
_diffrn_reflns_av_R_equivalents 0.0550
_diffrn_reflns_av_sigmaI/netI 0.0342
_diffrn_reflns_limit_h_max 20
_diffrn_reflns_limit_h_min -15
_diffrn_reflns_limit_k_max 17
_diffrn_reflns_limit_k_min -17
_diffrn_reflns_limit_l_max 36
_diffrn_reflns_limit_l_min -36
_diffrn_reflns_number 67832
_diffrn_reflns_theta_full 27.59
_diffrn_reflns_theta_max 27.59
_diffrn_reflns_theta_min 3.00
_exptl_absorpt_coefficient_mu 5.058
_exptl_absorpt_correction_T_max 0.6653
_exptl_absorpt_correction_T_min 0.5750
_exptl_absorpt_correction_type multi-scan
_exptl_absorpt_process_details 'Xprep in Shelxtl v.6.14-1 (Sheldrick, 2005)'
_exptl_crystal_colour yellow
_exptl_crystal_density_diffrn 1.951
_exptl_crystal_density_method 'not measured'
_exptl_crystal_description block
_exptl_crystal_F_000 3264
_exptl_crystal_size_max 0.12
_exptl_crystal_size_mid 0.09
_exptl_crystal_size_min 0.08
_refine_diff_density_max 1.374
_refine_diff_density_min -0.908
_refine_diff_density_rms 0.109
_refine_ls_extinction_method none
_refine_ls_goodness_of_fit_ref 1.059
_refine_ls_hydrogen_treatment constr
_refine_ls_matrix_type full
_refine_ls_number_parameters 444
_refine_ls_number_reflns 6468
_refine_ls_number_restraints 0
_refine_ls_restrained_S_all 1.059
_refine_ls_R_factor_all 0.0583
_refine_ls_R_factor_gt 0.0299
_refine_ls_shift/su_max 0.014
_refine_ls_shift/su_mean 0.000
_refine_ls_structure_factor_coef Fsqd
_refine_ls_weighting_details 'calc w=1/[\s^2^(Fo^2^)+(0.0276P)^2^+10.6898P] where P=(Fo^2^+2Fc^2^)/3'
_refine_ls_weighting_scheme calc
_refine_ls_wR_factor_gt 0.0631
_refine_ls_wR_factor_ref 0.0712
_reflns_number_gt 4492
_reflns_number_total 6468
_reflns_threshold_expression >2sigma(I)
_cod_data_source_file b806862c.txt
_cod_data_source_block cis_7
_cod_database_code 7004420

loop_
_symmetry_equiv_pos_as_xyz
'x, y, z'
'-x+1/2, -y+1/2, z+1/2'
'x+1/2, -y+1/2, -z'
'-x, y, -z+1/2'
'-x, -y, -z'
'x-1/2, y-1/2, -z-1/2'
'-x-1/2, y-1/2, z'
'x, -y, z-1/2'

loop_
_atom_site_label
_atom_site_type_symbol
_atom_site_fract_x
_atom_site_fract_y
_atom_site_fract_z
_atom_site_U_iso_or_equiv
_atom_site_adp_type
_atom_site_occupancy
_atom_site_symmetry_multiplicity
_atom_site_calc_flag
_atom_site_refinement_flags
_atom_site_disorder_assembly
_atom_site_disorder_group
Pt1 Pt 0.209410(9) 0.125306(13) 0.574549(5) 0.02575(6) Uani 1 1 d . . .
O1 O 0.70564(17) 0.4339(2) 0.56355(10) 0.0297(7) Uani 1 1 d . . .
O2 O 0.8738(2) 0.4113(3) 0.58104(13) 0.0446(8) Uani 1 1 d . . .
O3 O 0.9220(2) 0.4746(3) 0.64749(13) 0.0472(9) Uani 1 1 d . . .
O4 O 0.7460(3) 0.5255(3) 0.78307(14) 0.0612(12) Uani 1 1 d . . .
O5 O 0.6076(2) 0.5382(3) 0.77552(13) 0.0531(9) Uani 1 1 d . . .
O6 O 0.47151(19) 0.4775(3) 0.62666(12) 0.0430(8) Uani 1 1 d . . .
O7 O 0.5356(2) 0.4022(3) 0.56937(14) 0.0607(11) Uani 1 1 d . . .
O8 O 0.70127(18) 0.1468(2) 0.48620(11) 0.0310(7) Uani 1 1 d . A .
O9 O 0.8719(5) 0.180(3) 0.4905(3) 0.062(5) Uani 0.82(8) 1 d P A 1
O9B O 0.875(2) 0.128(7) 0.4908(13) 0.037(13) Uani 0.18(8) 1 d P A 2
O10 O 0.9283(2) 0.1420(3) 0.55998(16) 0.0645(12) Uani 1 1 d . A .
O11 O 0.784(3) 0.243(5) 0.706(2) 0.041(7) Uani 0.5(3) 1 d P B 3
O11B O 0.799(9) 0.236(4) 0.696(4) 0.054(14) Uani 0.5(3) 1 d P B 4
O12 O 0.6495(3) 0.2430(3) 0.70511(13) 0.0626(12) Uani 1 1 d . B .
O13 O 0.4859(2) 0.1401(3) 0.56872(13) 0.0602(11) Uani 1 1 d . C .
O15 O 0.5294(3) 0.1887(6) 0.50090(19) 0.046(2) Uani 0.624(11) 1 d P C 5
O15B O 0.5429(6) 0.0893(10) 0.5040(3) 0.055(4) Uani 0.376(11) 1 d P C 6
N1 N 0.1123(2) 0.0846(3) 0.52812(13) 0.0365(9) Uani 1 1 d . . .
H1A H 0.0936 0.0208 0.5354 0.055 Uiso 1 1 calc R . .
H1B H 0.1325 0.0858 0.4973 0.055 Uiso 1 1 calc R . .
H1C H 0.0677 0.1293 0.5310 0.055 Uiso 1 1 calc R . .
N2 N 0.3021(2) 0.0800(3) 0.52620(13) 0.0311(8) Uani 1 1 d . . .
H2A H 0.3525 0.1128 0.5327 0.047 Uiso 1 1 calc R . .
H2B H 0.2846 0.0955 0.4958 0.047 Uiso 1 1 calc R . .
H2C H 0.3102 0.0116 0.5287 0.047 Uiso 1 1 calc R . .
N3 N 0.3014(2) 0.1583(3) 0.62193(14) 0.0347(9) Uani 1 1 d . . .
H3D H 0.3349 0.1051 0.6387 0.052 Uiso 1 1 d R . .
N4 N 0.1248(2) 0.1684(3) 0.62509(13) 0.0311(8) Uani 1 1 d . . .
H4D H 0.1131 0.1242 0.6504 0.047 Uiso 1 1 d R . .
N5 N 0.3104(3) 0.3304(3) 0.60907(16) 0.0477(11) Uani 1 1 d . . .
H5D H 0.2782 0.3263 0.5787 0.072 Uiso 1 1 d R . .
H5E H 0.3555 0.3777 0.6160 0.072 Uiso 1 1 d R . .
N6 N 0.0790(2) 0.3244(3) 0.59706(14) 0.0359(9) Uani 1 1 d . . .
H6D H 0.0370 0.3761 0.6028 0.054 Uiso 1 1 d R . .
H6E H 0.1161 0.3253 0.5713 0.054 Uiso 1 1 d R . .
N7 N 0.8619(2) 0.4472(3) 0.62102(15) 0.0318(8) Uani 1 1 d . . .
N8 N 0.6800(3) 0.5213(3) 0.75887(14) 0.0428(10) Uani 1 1 d . . .
N9 N 0.5375(2) 0.4505(3) 0.60758(13) 0.0333(9) Uani 1 1 d . . .
N10 N 0.8672(2) 0.1675(3) 0.53315(17) 0.0420(10) Uani 1 1 d . . .
N11 N 0.7175(4) 0.2323(3) 0.68312(16) 0.0456(11) Uani 1 1 d . . .
N12 N 0.5451(3) 0.1554(4) 0.54241(15) 0.0473(11) Uani 1 1 d . . .
C1 C 0.3333(3) 0.2459(4) 0.63287(16) 0.0389(12) Uani 1 1 d . . .
C2 C 0.3987(4) 0.2558(5) 0.6738(2) 0.0599(16) Uani 1 1 d . . .
H2D H 0.4474 0.2984 0.6625 0.072 Uiso 1 1 calc R . .
H2E H 0.3708 0.2922 0.7009 0.072 Uiso 1 1 calc R . .
C3 C 0.4349(4) 0.1559(5) 0.6926(2) 0.0645(18) Uani 1 1 d . . .
H3A H 0.3894 0.1183 0.7095 0.097 Uiso 1 1 calc R . .
H3B H 0.4825 0.1698 0.7149 0.097 Uiso 1 1 calc R . .
H3C H 0.4562 0.1151 0.6656 0.097 Uiso 1 1 calc R . .
C4 C 0.0818(3) 0.2511(3) 0.63077(16) 0.0289(10) Uani 1 1 d . . .
C5 C 0.0383(3) 0.2738(4) 0.67819(16) 0.0377(11) Uani 1 1 d . . .
H5A H 0.0288 0.2098 0.6962 0.045 Uiso 1 1 calc R . .
H5B H -0.0186 0.3060 0.6724 0.045 Uiso 1 1 calc R . .
C6 C 0.0954(4) 0.3456(5) 0.70772(19) 0.0578(16) Uani 1 1 d . . .
H6A H 0.1510 0.3128 0.7141 0.087 Uiso 1 1 calc R . .
H6B H 0.0668 0.3614 0.7383 0.087 Uiso 1 1 calc R . .
H6C H 0.1049 0.4087 0.6896 0.087 Uiso 1 1 calc R . .
C7 C 0.7007(2) 0.4489(3) 0.60736(15) 0.0247(9) Uani 1 1 d . . .
C8 C 0.7739(3) 0.4587(3) 0.63978(16) 0.0264(9) Uani 1 1 d . . .
C9 C 0.7673(3) 0.4812(3) 0.68815(17) 0.0296(10) Uani 1 1 d . . .
H9 H 0.8178 0.4869 0.7075 0.036 Uiso 1 1 calc R . .
C10 C 0.6869(3) 0.4954(3) 0.70821(16) 0.0318(10) Uani 1 1 d . . .
C11 C 0.6119(3) 0.4865(3) 0.68122(15) 0.0289(10) Uani 1 1 d . . .
H11 H 0.5569 0.4970 0.6955 0.035 Uiso 1 1 calc R . .
C12 C 0.6193(3) 0.4623(3) 0.63339(15) 0.0255(9) Uani 1 1 d . . .
C13 C 0.7055(3) 0.1659(3) 0.53019(16) 0.0275(9) Uani 1 1 d . . .
C14 C 0.7851(3) 0.1806(3) 0.55707(17) 0.0306(10) Uani 1 1 d . A .
C15 C 0.7886(3) 0.2015(3) 0.60591(17) 0.0338(10) Uani 1 1 d . . .
H15 H 0.8428 0.2092 0.6215 0.041 Uiso 1 1 calc R A .
C16 C 0.7140(3) 0.2109(3) 0.63148(16) 0.0342(10) Uani 1 1 d . A .
C17 C 0.6343(3) 0.1961(3) 0.60997(16) 0.0342(10) Uani 1 1 d . . .
H17 H 0.5827 0.2017 0.6283 0.041 Uiso 1 1 calc R A .
C18 C 0.6310(3) 0.1733(3) 0.56191(15) 0.0310(10) Uani 1 1 d . A .

loop_
_atom_site_aniso_label
_atom_site_aniso_U_11
_atom_site_aniso_U_22
_atom_site_aniso_U_33
_atom_site_aniso_U_23
_atom_site_aniso_U_13
_atom_site_aniso_U_12
Pt1 0.02732(9) 0.02667(9) 0.02326(9) -0.00160(7) 0.00108(7) -0.00085(7)
O1 0.0267(15) 0.0355(18) 0.0268(16) -0.0012(13) -0.0009(12) 0.0016(13)
O2 0.0280(16) 0.055(2) 0.051(2) -0.0107(17) 0.0028(16) 0.0016(16)
O3 0.0295(17) 0.059(2) 0.053(2) 0.0005(18) -0.0106(16) -0.0063(16)
O4 0.062(2) 0.081(3) 0.041(2) -0.020(2) -0.0207(19) 0.010(2)
O5 0.057(2) 0.070(3) 0.0323(19) -0.0129(18) 0.0082(18) -0.002(2)
O6 0.0260(16) 0.060(2) 0.043(2) -0.0121(17) 0.0032(15) 0.0044(15)
O7 0.0371(19) 0.095(3) 0.050(2) -0.019(2) -0.0035(17) 0.000(2)
O8 0.0342(16) 0.0316(17) 0.0272(16) -0.0010(12) -0.0006(13) -0.0003(13)
O9 0.037(3) 0.105(17) 0.045(4) 0.018(5) 0.013(3) 0.011(5)
O9B 0.025(11) 0.04(3) 0.044(13) 0.028(14) -0.020(12) -0.004(13)
O10 0.034(2) 0.081(3) 0.079(3) 0.014(2) -0.0038(19) 0.008(2)
O11 0.069(12) 0.039(11) 0.014(11) -0.009(7) -0.005(8) 0.002(7)
O11B 0.10(3) 0.029(7) 0.03(2) -0.014(11) -0.03(2) 0.009(12)
O12 0.100(3) 0.055(3) 0.033(2) -0.0070(18) 0.012(2) -0.020(2)
O13 0.0381(19) 0.098(3) 0.045(2) -0.011(2) 0.0126(17) -0.016(2)
O15 0.027(3) 0.082(6) 0.029(3) 0.004(3) 0.001(2) 0.002(3)
O15B 0.046(6) 0.085(10) 0.033(6) -0.015(5) -0.001(4) -0.013(6)
N1 0.0293(19) 0.049(2) 0.031(2) -0.0092(18) 0.0044(16) -0.0047(17)
N2 0.0315(19) 0.031(2) 0.031(2) -0.0017(16) 0.0027(16) -0.0003(16)
N3 0.035(2) 0.041(2) 0.029(2) -0.0007(17) -0.0066(16) 0.0010(17)
N4 0.0335(19) 0.032(2) 0.028(2) 0.0004(16) 0.0038(16) -0.0017(17)
N5 0.055(3) 0.046(3) 0.042(3) -0.001(2) -0.009(2) -0.025(2)
N6 0.035(2) 0.039(2) 0.034(2) 0.0035(19) 0.0062(17) 0.0074(18)
N7 0.0258(18) 0.026(2) 0.044(2) 0.0029(17) -0.0052(17) -0.0011(15)
N8 0.057(3) 0.040(2) 0.032(2) -0.0058(18) -0.007(2) -0.002(2)
N9 0.031(2) 0.046(2) 0.023(2) -0.0023(17) 0.0004(16) 0.0033(18)
N10 0.028(2) 0.041(2) 0.057(3) -0.002(2) -0.006(2) 0.0074(18)
N11 0.085(4) 0.020(2) 0.032(2) 0.0024(17) -0.015(3) -0.007(2)
N12 0.034(2) 0.081(3) 0.027(2) 0.002(2) 0.0015(19) -0.010(2)
C1 0.037(2) 0.058(3) 0.022(2) -0.001(2) 0.000(2) -0.016(2)
C2 0.067(4) 0.076(4) 0.037(3) 0.003(3) -0.010(3) -0.024(3)
C3 0.050(3) 0.108(5) 0.035(3) 0.003(3) -0.011(3) 0.004(3)
C4 0.026(2) 0.034(3) 0.027(2) -0.0025(19) 0.0006(18) -0.0039(19)
C5 0.036(2) 0.044(3) 0.033(3) 0.003(2) 0.007(2) 0.004(2)
C6 0.055(3) 0.090(5) 0.029(3) -0.016(3) 0.004(2) -0.010(3)
C7 0.028(2) 0.017(2) 0.029(2) 0.0012(16) 0.0013(18) -0.0012(17)
C8 0.025(2) 0.019(2) 0.035(3) 0.0007(18) -0.0014(18) 0.0009(17)
C9 0.034(2) 0.019(2) 0.035(3) 0.0009(19) -0.009(2) 0.0018(18)
C10 0.045(3) 0.023(2) 0.027(2) -0.0029(18) -0.005(2) 0.003(2)
C11 0.029(2) 0.025(2) 0.032(2) 0.0010(19) 0.0034(19) 0.0012(18)
C12 0.025(2) 0.026(2) 0.025(2) 0.0014(17) -0.0017(18) 0.0004(18)
C13 0.031(2) 0.021(2) 0.031(2) 0.0044(17) -0.0021(19) 0.0008(18)
C14 0.031(2) 0.020(2) 0.041(3) -0.0013(19) -0.003(2) 0.0028(19)
C15 0.043(3) 0.017(2) 0.042(3) 0.0022(19) -0.013(2) 0.000(2)
C16 0.053(3) 0.020(2) 0.029(2) 0.0028(18) -0.008(2) 0.000(2)
C17 0.047(3) 0.024(2) 0.032(2) 0.0068(19) 0.003(2) -0.001(2)
C18 0.036(2) 0.029(2) 0.027(2) 0.0053(18) -0.0016(19) -0.004(2)

loop_
_atom_type_symbol
_atom_type_description
_atom_type_scat_dispersion_real
_atom_type_scat_dispersion_imag
_atom_type_scat_source
C C 0.0033 0.0016 'International Tables Vol C Tables 4.2.6.8 and 6.1.1.4'
H H 0.0000 0.0000 'International Tables Vol C Tables 4.2.6.8 and 6.1.1.4'
N N 0.0061 0.0033 'International Tables Vol C Tables 4.2.6.8 and 6.1.1.4'
O O 0.0106 0.0060 'International Tables Vol C Tables 4.2.6.8 and 6.1.1.4'
Pt Pt -1.7033 8.3905 'International Tables Vol C Tables 4.2.6.8 and 6.1.1.4'

loop_
_geom_angle_atom_site_label_1
_geom_angle_atom_site_label_2
_geom_angle_atom_site_label_3
_geom_angle
_geom_angle_site_symmetry_1
_geom_angle_site_symmetry_3
_geom_angle_publ_flag
N3 Pt1 N4 86.77(15) . . ?
N3 Pt1 N1 176.78(16) . . ?
N4 Pt1 N1 91.95(15) . . ?
N3 Pt1 N2 89.69(15) . . ?
N4 Pt1 N2 176.25(14) . . ?
N1 Pt1 N2 91.52(14) . . ?
Pt1 N1 H1A 109.5 . . ?
Pt1 N1 H1B 109.5 . . ?
H1A N1 H1B 109.5 . . ?
Pt1 N1 H1C 109.5 . . ?
H1A N1 H1C 109.5 . . ?
H1B N1 H1C 109.5 . . ?
Pt1 N2 H2A 109.5 . . ?
Pt1 N2 H2B 109.5 . . ?
H2A N2 H2B 109.5 . . ?
Pt1 N2 H2C 109.5 . . ?
H2A N2 H2C 109.5 . . ?
H2B N2 H2C 109.5 . . ?
C1 N3 Pt1 128.7(3) . . ?
C1 N3 H3D 108.7 . . ?
Pt1 N3 H3D 122.3 . . ?
C4 N4 Pt1 131.7(3) . . ?
C4 N4 H4D 109.5 . . ?
Pt1 N4 H4D 118.8 . . ?
C1 N5 H5D 120.8 . . ?
C1 N5 H5E 104.4 . . ?
H5D N5 H5E 125.5 . . ?
C4 N6 H6D 114.6 . . ?
C4 N6 H6E 122.1 . . ?
H6D N6 H6E 123.2 . . ?
O2 N7 O3 122.6(4) . . ?
O2 N7 C8 120.1(4) . . ?
O3 N7 C8 117.2(4) . . ?
O4 N8 O5 123.1(4) . . ?
O4 N8 C10 118.8(4) . . ?
O5 N8 C10 118.2(4) . . ?
O6 N9 O7 120.5(4) . . ?
O6 N9 C12 119.2(4) . . ?
O7 N9 C12 119.7(4) . . ?
O9 N10 O10 125.5(7) . . ?
O10 N10 O9B 111(3) . . ?
O9 N10 C14 119.4(7) . . ?
O10 N10 C14 115.1(4) . . ?
O9B N10 C14 123.6(14) . . ?
O11 N11 O12 117(3) . . ?
O12 N11 O11B 133(6) . . ?
O11 N11 C16 125(3) . . ?
O12 N11 C16 118.6(5) . . ?
O11B N11 C16 108(6) . . ?
O13 N12 O15 118.2(5) . . ?
O13 N12 O15B 110.5(6) . . ?
O15 N12 O15B 60.3(5) . . ?
O13 N12 C18 120.2(4) . . ?
O15 N12 C18 117.5(4) . . ?
O15B N12 C18 114.4(5) . . ?
N3 C1 N5 121.5(4) . . ?
N3 C1 C2 120.4(5) . . ?
N5 C1 C2 118.1(4) . . ?
C3 C2 C1 115.2(5) . . ?
C3 C2 H2D 108.5 . . ?
C1 C2 H2D 108.5 . . ?
C3 C2 H2E 108.5 . . ?
C1 C2 H2E 108.5 . . ?
H2D C2 H2E 107.5 . . ?
C2 C3 H3A 109.5 . . ?
C2 C3 H3B 109.5 . . ?
H3A C3 H3B 109.5 . . ?
C2 C3 H3C 109.5 . . ?
H3A C3 H3C 109.5 . . ?
H3B C3 H3C 109.5 . . ?
N4 C4 N6 122.5(4) . . ?
N4 C4 C5 120.4(4) . . ?
N6 C4 C5 116.8(4) . . ?
C4 C5 C6 109.3(4) . . ?
C4 C5 H5A 109.8 . . ?
C6 C5 H5A 109.8 . . ?
C4 C5 H5B 109.8 . . ?
C6 C5 H5B 109.8 . . ?
H5A C5 H5B 108.3 . . ?
C5 C6 H6A 109.5 . . ?
C5 C6 H6B 109.5 . . ?
H6A C6 H6B 109.5 . . ?
C5 C6 H6C 109.5 . . ?
H6A C6 H6C 109.5 . . ?
H6B C6 H6C 109.5 . . ?
O1 C7 C8 125.1(4) . . ?
O1 C7 C12 124.0(4) . . ?
C8 C7 C12 110.8(4) . . ?
C9 C8 C7 124.3(4) . . ?
C9 C8 N7 115.9(4) . . ?
C7 C8 N7 119.8(4) . . ?
C10 C9 C8 119.3(4) . . ?
C10 C9 H9 120.3 . . ?
C8 C9 H9 120.3 . . ?
C9 C10 C11 121.8(4) . . ?
C9 C10 N8 119.3(4) . . ?
C11 C10 N8 118.8(4) . . ?
C12 C11 C10 118.3(4) . . ?
C12 C11 H11 120.9 . . ?
C10 C11 H11 120.9 . . ?
C11 C12 N9 115.3(4) . . ?
C11 C12 C7 125.3(4) . . ?
N9 C12 C7 119.4(4) . . ?
O8 C13 C18 124.4(4) . . ?
O8 C13 C14 124.9(4) . . ?
C18 C13 C14 110.7(4) . . ?
C15 C14 N10 116.1(4) . . ?
C15 C14 C13 124.2(4) . . ?
N10 C14 C13 119.7(4) . . ?
C16 C15 C14 119.7(4) . . ?
C16 C15 H15 120.1 . . ?
C14 C15 H15 120.1 . . ?
C15 C16 C17 121.3(4) . . ?
C15 C16 N11 119.8(4) . . ?
C17 C16 N11 118.9(4) . . ?
C18 C17 C16 118.9(4) . . ?
C18 C17 H17 120.5 . . ?
C16 C17 H17 120.5 . . ?
C17 C18 C13 125.2(4) . . ?
C17 C18 N12 115.6(4) . . ?
C13 C18 N12 119.3(4) . . ?

loop_
_geom_bond_atom_site_label_1
_geom_bond_atom_site_label_2
_geom_bond_distance
_geom_bond_site_symmetry_2
_geom_bond_publ_flag
Pt1 N3 1.987(4) . ?
Pt1 N4 2.001(3) . ?
Pt1 N1 2.052(4) . ?
Pt1 N2 2.053(3) . ?
O1 C7 1.234(5) . ?
O2 N7 1.220(5) . ?
O3 N7 1.239(5) . ?
O4 N8 1.224(5) . ?
O5 N8 1.234(5) . ?
O6 N9 1.205(4) . ?
O7 N9 1.236(5) . ?
O8 C13 1.248(5) . ?
O9 N10 1.197(13) . ?
O9B N10 1.29(7) . ?
O10 N10 1.250(5) . ?
O11 N11 1.22(5) . ?
O11B N11 1.31(10) . ?
O12 N11 1.225(6) . ?
O13 N12 1.190(5) . ?
O15 N12 1.257(6) . ?
O15B N12 1.375(11) . ?
N1 H1A 0.9100 . ?
N1 H1B 0.9100 . ?
N1 H1C 0.9100 . ?
N2 H2A 0.9100 . ?
N2 H2B 0.9100 . ?
N2 H2C 0.9100 . ?
N3 C1 1.288(6) . ?
N3 H3D 0.9870 . ?
N4 C4 1.284(5) . ?
N4 H4D 0.9289 . ?
N5 C1 1.340(6) . ?
N5 H5D 0.9826 . ?
N5 H5E 0.9549 . ?
N6 C4 1.344(6) . ?
N6 H6D 0.9541 . ?
N6 H6E 0.9177 . ?
N7 C8 1.467(5) . ?
N8 C10 1.451(6) . ?
N9 C12 1.463(5) . ?
N10 C14 1.444(6) . ?
N11 C16 1.462(6) . ?
N12 C18 1.455(6) . ?
C1 C2 1.528(7) . ?
C2 C3 1.521(8) . ?
C2 H2D 0.9900 . ?
C2 H2E 0.9900 . ?
C3 H3A 0.9800 . ?
C3 H3B 0.9800 . ?
C3 H3C 0.9800 . ?
C4 C5 1.509(6) . ?
C5 C6 1.531(7) . ?
C5 H5A 0.9900 . ?
C5 H5B 0.9900 . ?
C6 H6A 0.9800 . ?
C6 H6B 0.9800 . ?
C6 H6C 0.9800 . ?
C7 C8 1.453(6) . ?
C7 C12 1.464(6) . ?
C8 C9 1.379(6) . ?
C9 C10 1.377(6) . ?
C9 H9 0.9500 . ?
C10 C11 1.387(6) . ?
C11 C12 1.370(6) . ?
C11 H11 0.9500 . ?
C13 C18 1.454(6) . ?
C13 C14 1.455(6) . ?
C14 C15 1.384(7) . ?
C15 C16 1.362(6) . ?
C15 H15 0.9500 . ?
C16 C17 1.385(6) . ?
C17 C18 1.368(6) . ?
C17 H17 0.9500 . ?

loop_
_geom_hbond_atom_site_label_D
_geom_hbond_atom_site_label_H
_geom_hbond_atom_site_label_A
_geom_hbond_distance_DH
_geom_hbond_distance_HA
_geom_hbond_distance_DA
_geom_hbond_angle_DHA
_geom_hbond_site_symmetry_A
N1 H1A O9B 0.91 2.14 2.85(10) 134.0 5_656
N1 H1B O1 0.91 2.05 2.937(5) 164.1 3_456
N1 H1B O7 0.91 2.39 2.960(5) 120.9 3_456
N1 H1C O10 0.91 2.31 3.077(5) 141.9 1_455
N1 H1C O15 0.91 2.62 3.341(8) 137.0 3_456
N2 H2A O13 0.91 2.32 3.182(5) 157.2 .
N2 H2B O1 0.91 2.09 2.911(5) 149.9 3_456
N2 H2B O2 0.91 2.54 3.179(5) 127.5 3_456
N2 H2C O8 0.91 2.13 3.000(5) 159.9 5_656
N5 H5E O6 0.95 2.24 3.194(5) 173.3 .
N4 H4D O5 0.93 2.35 3.257(5) 165.8 6_557
N4 H4D O6 0.93 2.42 2.918(5) 113.5 7_655
N6 H6E O8 0.92 2.10 3.011(5) 170.7 3_456
N6 H6E O15B 0.92 2.63 3.078(11) 110.8 3_456
N5 H5D O8 0.98 2.19 3.153(5) 167.2 3_456
N5 H5D O9 0.98 2.41 2.927(10) 112.4 3_456
N5 H5D O9B 0.98 2.52 3.00(3) 109.9 3_456
